data_7061179
loop_
_publ_author_name
'Zhu, Bai-Li'
'Jin, Yun-Peng'
'Jiang, Jian'
'Zuo, Ming-Hui'
'Cui, Shu-Xin'

_publ_section_title
;
 Two new photochromic supramolecular compositions based on viologen:
 photocontrolled fluorescence, aniline detection and inkless erasable
 printing performance
;
_journal_issue 4
_journal_name_full 'New Journal of Chemistry'
_journal_page_first 1905
_journal_page_last 1911
_journal_paper_doi 10.1039/D1NJ04918F
_journal_volume 46
_journal_year 2022
_chemical_formula_moiety 'C26 H20 N4, C10 H4.58 O8, C10 H5 O8'
_chemical_formula_sum 'C46 H29.58 N4 O16'
_chemical_formula_weight 894.32
_space_group_crystal_system triclinic
_space_group_IT_number 2
_space_group_name_Hall '-P 1'
_space_group_name_H-M_alt 'P -1'
_atom_sites_solution_hydrogens mixed
_atom_sites_solution_primary dual
_audit_creation_date 2021-11-23
_audit_creation_method
;
Olex2 1.3
(compiled 2020.11.12 svn.r5f609507 for OlexSys, GUI svn.r6408)
;
_audit_update_record
;
2021-11-28 deposited with the CCDC.	2021-12-06 downloaded from the CCDC.
;
_cell_angle_alpha 81.262(3)
_cell_angle_beta 81.825(3)
_cell_angle_gamma 72.098(3)
_cell_formula_units_Z 2
_cell_length_a 9.7493(16)
_cell_length_b 14.816(2)
_cell_length_c 14.827(2)
_cell_measurement_reflns_used 2899
_cell_measurement_temperature 296.15
_cell_measurement_theta_max 26.890
_cell_measurement_theta_min 2.489
_cell_volume 2003.9(5)
_computing_cell_refinement 'SAINT v8.34A (Bruker, 2013)'
_computing_data_collection 'Bruker SMART APEX II'
_computing_data_reduction 'SAINT v8.34A (Bruker, 2013)'
_computing_molecular_graphics 'Olex2 1.3 (Dolomanov et al., 2009)'
_computing_publication_material 'Olex2 1.3 (Dolomanov et al., 2009)'
_computing_structure_refinement 'SHELXL 2018/3 (Sheldrick, 2015)'
_computing_structure_solution 'SHELXT 2018/2 (Sheldrick, 2018)'
_diffrn_ambient_temperature 296.15
_diffrn_measured_fraction_theta_full 0.992
_diffrn_measured_fraction_theta_max 0.944
_diffrn_measurement_device_type 'CCD area detector'
_diffrn_radiation_type MoK\a
_diffrn_radiation_wavelength 0.71073
_diffrn_reflns_av_R_equivalents 0.0187
_diffrn_reflns_av_unetI/netI 0.0540
_diffrn_reflns_Laue_measured_fraction_full 0.992
_diffrn_reflns_Laue_measured_fraction_max 0.944
_diffrn_reflns_limit_h_max 12
_diffrn_reflns_limit_h_min -12
_diffrn_reflns_limit_k_max 11
_diffrn_reflns_limit_k_min -19
_diffrn_reflns_limit_l_max 19
_diffrn_reflns_limit_l_min -19
_diffrn_reflns_number 12029
_diffrn_reflns_point_group_measured_fraction_full 0.992
_diffrn_reflns_point_group_measured_fraction_max 0.944
_diffrn_reflns_theta_full 25.242
_diffrn_reflns_theta_max 27.434
_diffrn_reflns_theta_min 1.454
_diffrn_source_current 30.0
_diffrn_source_power 1.5
_diffrn_source_voltage 50.0
_exptl_absorpt_coefficient_mu 0.114
_exptl_absorpt_correction_T_max 0.977
_exptl_absorpt_correction_T_min 0.973
_exptl_absorpt_correction_type multi-scan
_exptl_absorpt_process_details
;
SADABS-2014/5 (Bruker,2014/5) was used for absorption correction.
wR2(int) was 0.1037 before and 0.0318 after correction.
The Ratio of minimum to maximum transmission is 0.8993.
The \l/2 correction factor is 0.00150.
;
_exptl_crystal_colour yellow
_exptl_crystal_density_diffrn 1.482
_exptl_crystal_description block
_exptl_crystal_F_000 923.2
_exptl_crystal_size_max 0.3
_exptl_crystal_size_mid 0.2
_exptl_crystal_size_min 0.2
_refine_diff_density_max 0.759
_refine_diff_density_min -0.478
_refine_diff_density_rms 0.070
_refine_ls_extinction_method none
_refine_ls_goodness_of_fit_ref 1.036
_refine_ls_hydrogen_treatment mixed
_refine_ls_matrix_type full
_refine_ls_number_parameters 635
_refine_ls_number_reflns 8641
_refine_ls_number_restraints 9
_refine_ls_restrained_S_all 1.038
_refine_ls_R_factor_all 0.1507
_refine_ls_R_factor_gt 0.0910
_refine_ls_shift/su_max 0.000
_refine_ls_shift/su_mean 0.000
_refine_ls_structure_factor_coef Fsqd
_refine_ls_weighting_details 'w=1/[\s^2^(Fo^2^)+(0.1424P)^2^+2.2738P] where P=(Fo^2^+2Fc^2^)/3'
_refine_ls_weighting_scheme calc
_refine_ls_wR_factor_gt 0.2500
_refine_ls_wR_factor_ref 0.2980
_reflns_Friedel_coverage 0.000
_reflns_number_gt 4878
_reflns_number_total 9154
_reflns_threshold_expression 'I > 2\s(I)'
_cod_data_source_file d1nj04918f2.cif
_cod_data_source_block 210418zbl2_0m
_cod_depositor_comments 'Adding full bibliography for 7061179--7061180.cif.'
_cod_database_code 7061179
_shelx_shelxl_version_number 2018/3
_shelx_space_group_comment
;
The symmetry employed for this shelxl refinement is uniquely defined
by the following loop, which should always be used as a source of
symmetry information in preference to the above space-group names.
They are only intended as comments.
;
_olex2_refinement_description
;
1. Fixed Uiso
 At 1.2 times of:
  All C(H) groups, All C(H,H) groups
 At 1.5 times of:
  All O(H) groups
2. Restrained distances
 O7-H7A
 0.82 with sigma of 0.02
 O14-H14
 0.82 with sigma of 0.02
3. Rigid bond restraints
 O14, C43
 with sigma for 1-2 distances of 0.001 and sigma for 1-3 distances of 0.002
4. Uiso/Uaniso restraints and constraints
Uanis(N4) \\sim Ueq: with sigma of 0.001 and sigma for terminal atoms of 0.002
5. Others
 Sof(O2A)=Sof(O1A)=1-FVAR(1)
 Sof(O2)=Sof(O1)=Sof(H1)=FVAR(1)
6.a Secondary CH2 refined with riding coordinates:
 C8(H8A,H8B), C19(H19A,H19B)
6.b Aromatic/amide H refined with riding coordinates:
 C46(H46), C41(H41), C31(H31), C36(H36), C13(H13), C12(H12), C10(H10),
 C18(H18), C7(H7), C9(H9), C15(H15), C17(H17), C16(H16), C3(H3), C5(H5),
 C26(H26), C21(H21), C23(H23), C4(H4), C22(H22)
6.c Idealised tetrahedral OH refined as rotating group:
 O1(H1)
;
_olex2_submission_special_instructions 'No special instructions were received'

loop_
_space_group_symop_operation_xyz
'x, y, z'
'-x, -y, -z'

loop_
_atom_site_label
_atom_site_type_symbol
_atom_site_fract_x
_atom_site_fract_y
_atom_site_fract_z
_atom_site_U_iso_or_equiv
_atom_site_adp_type
_atom_site_occupancy
_atom_site_site_symmetry_order
_atom_site_calc_flag
_atom_site_refinement_flags_posn
_atom_site_refinement_flags_adp
_atom_site_refinement_flags_occupancy
_atom_site_disorder_assembly
_atom_site_disorder_group
O5 O 0.6918(3) 0.6088(2) 0.2145(2) 0.0564(8) Uani 1 1 d . . . . .
O6 O 0.4662(3) 0.6472(2) 0.1807(2) 0.0613(10) Uani 1 1 d . . . . .
O4 O 0.8322(3) 0.5187(3) 0.3905(2) 0.0621(9) Uani 1 1 d . . . . .
O10 O 0.5349(4) 0.7779(2) 0.0577(2) 0.0653(9) Uani 1 1 d . . . . .
O15 O 0.0824(3) 1.0229(3) -0.1422(2) 0.0698(10) Uani 1 1 d . . . . .
O16 O 0.1327(4) 0.8857(3) -0.0593(3) 0.0749(11) Uani 1 1 d . . . . .
N2 N 1.0159(4) 0.2746(2) 0.8098(3) 0.0490(9) Uani 1 1 d . . . . .
O7 O 0.1074(3) 0.5237(3) 0.3649(3) 0.0811(12) Uani 1 1 d D . . . .
O9 O 0.3269(4) 0.7803(3) 0.0180(3) 0.0799(12) Uani 1 1 d . . . . .
O8 O 0.1755(4) 0.3730(3) 0.4301(3) 0.0858(13) Uani 1 1 d . . . . .
O3 O 0.8814(4) 0.4096(3) 0.2943(3) 0.0812(11) Uani 1 1 d . . . . .
C39 C 0.3275(3) 0.9572(2) -0.1112(2) 0.0316(8) Uani 1 1 d . . . . .
O11 O 0.8142(4) 1.0010(4) -0.1021(3) 0.0886(14) Uani 1 1 d . . . . .
C44 C 0.6072(3) 0.9805(3) -0.1469(2) 0.0335(8) Uani 1 1 d . . . . .
C38 C 0.4409(4) 0.8972(2) -0.0610(2) 0.0325(8) Uani 1 1 d . . . . .
C46 C 0.5769(4) 0.9120(3) -0.0790(2) 0.0342(8) Uani 1 1 d . . . . .
H46 H 0.650356 0.874473 -0.043961 0.041 Uiso 1 1 calc R U . . .
C42 C 0.4970(4) 1.0372(2) -0.1981(3) 0.0356(8) Uani 1 1 d . . . . .
C41 C 0.3596(4) 1.0256(3) -0.1785(3) 0.0359(8) Uani 1 1 d . . . . .
H41 H 0.285842 1.065536 -0.212015 0.043 Uiso 1 1 calc R U . . .
N3 N 0.8913(4) 0.1418(3) 0.4043(3) 0.0623(11) Uani 1 1 d . . . . .
C32 C 0.5321(4) 0.5292(3) 0.3042(3) 0.0348(8) Uani 1 1 d . . . . .
C31 C 0.3921(4) 0.5220(3) 0.3204(3) 0.0394(9) Uani 1 1 d . . . . .
H31 H 0.321250 0.563243 0.285436 0.047 Uiso 1 1 calc R U . . .
C29 C 0.3545(4) 0.4547(3) 0.3875(3) 0.0396(9) Uani 1 1 d . . . . .
O12 O 0.8213(4) 0.9818(4) -0.2450(3) 0.0976(15) Uani 1 1 d . . . . .
C33 C 0.5706(4) 0.6005(3) 0.2296(3) 0.0374(9) Uani 1 1 d . . . . .
C34 C 0.6377(4) 0.4693(3) 0.3580(3) 0.0399(9) Uani 1 1 d . . . . .
C28 C 0.4617(4) 0.3933(3) 0.4411(3) 0.0387(9) Uani 1 1 d . . . . .
C11 C 0.9651(4) 0.2247(3) 0.6491(3) 0.0432(10) Uani 1 1 d . . . . .
C37 C 0.4327(5) 0.8143(3) 0.0113(3) 0.0442(9) Uani 1 1 d . . . . .
C27 C 0.4406(4) 0.3144(3) 0.5144(3) 0.0440(10) Uani 1 1 d . . . . .
C36 C 0.6002(4) 0.4028(3) 0.4257(3) 0.0438(10) Uani 1 1 d . . . . .
H36 H 0.670618 0.363161 0.461836 0.053 Uiso 1 1 calc R U . . .
C40 C 0.1696(4) 0.9569(3) -0.1029(3) 0.0456(10) Uani 1 1 d . . . . .
C45 C 0.7594(4) 0.9863(3) -0.1690(3) 0.0434(9) Uani 1 1 d . . . . .
C14 C 0.9377(4) 0.1967(3) 0.5638(3) 0.0476(10) Uani 1 1 d . . . . .
C35 C 0.7969(4) 0.4663(3) 0.3431(3) 0.0506(11) Uani 1 1 d . . . . .
C43 C 0.5225(5) 1.1123(3) -0.2735(4) 0.0607(12) Uani 1 1 d . U . . .
C13 C 1.1132(5) 0.2727(3) 0.7357(4) 0.0573(12) Uani 1 1 d . . . . .
H13 H 1.197574 0.288215 0.739276 0.069 Uiso 1 1 calc R U . . .
O13 O 0.5932(6) 1.1617(4) -0.2682(3) 0.1170(18) Uani 1 1 d . . . . .
O14 O 0.4562(5) 1.1194(4) -0.3452(3) 0.120(2) Uani 1 1 d D U . . .
C12 C 1.0900(4) 0.2484(3) 0.6558(4) 0.0556(12) Uani 1 1 d . . . . .
H12 H 1.158385 0.247730 0.605096 0.067 Uiso 1 1 calc R U . . .
C10 C 0.8657(4) 0.2277(3) 0.7268(3) 0.0559(12) Uani 1 1 d . . . . .
H10 H 0.780525 0.212465 0.725018 0.067 Uiso 1 1 calc R U . . .
C18 C 0.9757(5) 0.2399(4) 0.4782(4) 0.0595(13) Uani 1 1 d . . . . .
H18 H 1.017949 0.288973 0.473882 0.071 Uiso 1 1 calc R U . . .
C30 C 0.2028(5) 0.4478(4) 0.3965(4) 0.0603(13) Uani 1 1 d . . . . .
C7 C 0.9647(5) 0.4804(4) 0.8841(3) 0.0587(12) Uani 1 1 d . . . . .
H7 H 1.047721 0.479729 0.844335 0.070 Uiso 1 1 calc R U . . .
C9 C 0.8930(5) 0.2530(3) 0.8052(4) 0.0594(12) Uani 1 1 d . . . . .
H9 H 0.825561 0.255369 0.856593 0.071 Uiso 1 1 calc R U . . .
C6 C 0.9373(5) 0.3952(4) 0.9212(3) 0.0602(12) Uani 1 1 d . . . . .
C15 C 0.8742(5) 0.1254(3) 0.5659(3) 0.0582(12) Uani 1 1 d . . . . .
H15 H 0.845894 0.094987 0.621863 0.070 Uiso 1 1 calc R U . . .
C8 C 1.0423(5) 0.3013(4) 0.8976(3) 0.0628(13) Uani 1 1 d . . . . .
H8A H 1.140413 0.305598 0.892556 0.075 Uiso 1 1 calc R U . . .
H8B H 1.033250 0.251556 0.946859 0.075 Uiso 1 1 calc R U . . .
O2 O 0.5206(7) 0.2345(4) 0.5111(4) 0.0565(18) Uani 0.584(8) 1 d . . P A 1
C17 C 0.9518(5) 0.2112(4) 0.4008(4) 0.0670(14) Uani 1 1 d . . . . .
H17 H 0.978421 0.240894 0.344066 0.080 Uiso 1 1 calc R U . . .
O1 O 0.3504(5) 0.3352(3) 0.5883(3) 0.0491(17) Uani 0.584(8) 1 d . . P A 1
H1 H 0.289904 0.386866 0.577257 0.074 Uiso 0.584(8) 1 calc R U P A 1
C16 C 0.8525(6) 0.0988(4) 0.4853(4) 0.0686(14) Uani 1 1 d . . . . .
H16 H 0.810034 0.050182 0.487411 0.082 Uiso 1 1 calc R U . . .
C2 C 0.8680(6) 0.5669(4) 0.9065(4) 0.0696(14) Uani 1 1 d . . . . .
C20 C 0.7078(5) 0.1606(5) 0.2992(4) 0.0701(15) Uani 1 1 d . . . . .
C19 C 0.8612(6) 0.1137(5) 0.3177(4) 0.0812(17) Uani 1 1 d . . . . .
H19A H 0.924993 0.132088 0.266687 0.097 Uiso 1 1 calc R U . . .
H19B H 0.880881 0.044959 0.323262 0.097 Uiso 1 1 calc R U . . .
C1 C 0.8982(8) 0.6559(5) 0.8719(5) 0.093(2) Uani 1 1 d . . . . .
C3 C 0.7483(7) 0.5679(5) 0.9669(5) 0.099(2) Uani 1 1 d . . . . .
H3 H 0.684040 0.625799 0.981705 0.119 Uiso 1 1 calc R U . . .
C5 C 0.8173(7) 0.3975(5) 0.9839(5) 0.098(2) Uani 1 1 d . . . . .
H5 H 0.800481 0.340640 1.011285 0.118 Uiso 1 1 calc R U . . .
C26 C 0.6058(6) 0.1166(5) 0.3448(5) 0.093(2) Uani 1 1 d . . . . .
H26 H 0.636218 0.060077 0.383347 0.111 Uiso 1 1 calc R U . . .
C21 C 0.6680(8) 0.2413(5) 0.2429(5) 0.097(2) Uani 1 1 d . . . . .
H21 H 0.736103 0.271433 0.214278 0.116 Uiso 1 1 calc R U . . .
C23 C 0.4219(9) 0.2373(7) 0.2747(6) 0.110(3) Uani 1 1 d . . . . .
H23 H 0.324181 0.264354 0.266792 0.132 Uiso 1 1 calc R U . . .
C24 C 0.4624(7) 0.1550(6) 0.3338(6) 0.104(2) Uani 1 1 d . . . . .
N1 N 0.9139(10) 0.7293(5) 0.8468(5) 0.142(3) Uani 1 1 d . . . . .
C4 C 0.7220(8) 0.4835(6) 1.0063(6) 0.129(3) Uani 1 1 d . . . . .
H4 H 0.640547 0.484428 1.047656 0.155 Uiso 1 1 calc R U . . .
C22 C 0.5183(10) 0.2808(7) 0.2273(6) 0.118(3) Uani 1 1 d . . . . .
H22 H 0.488052 0.334844 0.185754 0.142 Uiso 1 1 calc R U . . .
N4 N 0.2813(10) 0.0758(6) 0.4432(6) 0.144(3) Uani 1 1 d . U . . .
O2A O 0.5305(10) 0.2804(8) 0.5645(8) 0.084(4) Uani 0.416(8) 1 d . . P A 2
C25 C 0.3555(9) 0.1140(6) 0.3877(7) 0.127(3) Uani 1 1 d . . . . .
O1A O 0.3407(9) 0.2748(6) 0.5052(6) 0.076(3) Uani 0.416(8) 1 d . . P A 2
H16A H 0.217(5) 0.833(3) -0.030(3) 0.053(12) Uiso 1 1 d . . . . .
H6 H 0.499(6) 0.689(4) 0.142(4) 0.083(17) Uiso 1 1 d . . . . .
H11 H 0.910(8) 1.013(5) -0.110(5) 0.12(2) Uiso 1 1 d . . . . .
H14 H 0.479(7) 1.157(4) -0.390(3) 0.11(2) Uiso 1 1 d D . . . .
H7A H 0.030(6) 0.513(7) 0.356(6) 0.17(4) Uiso 1 1 d D . . . .

loop_
_atom_site_aniso_label
_atom_site_aniso_U_11
_atom_site_aniso_U_22
_atom_site_aniso_U_33
_atom_site_aniso_U_23
_atom_site_aniso_U_13
_atom_site_aniso_U_12
O5 0.0390(16) 0.073(2) 0.0589(19) 0.0273(15) -0.0103(13) -0.0330(15)
O6 0.0400(16) 0.068(2) 0.068(2) 0.0415(17) -0.0145(14) -0.0240(15)
O4 0.0357(16) 0.086(2) 0.070(2) 0.0073(18) -0.0121(15) -0.0311(16)
O10 0.059(2) 0.064(2) 0.063(2) 0.0362(16) -0.0126(16) -0.0213(16)
O15 0.0242(15) 0.099(3) 0.084(2) 0.013(2) -0.0123(15) -0.0226(16)
O16 0.051(2) 0.100(3) 0.088(3) 0.021(2) -0.0119(18) -0.056(2)
N2 0.0388(18) 0.0447(19) 0.065(2) -0.0016(17) 0.0012(16) -0.0189(15)
O7 0.0276(16) 0.082(2) 0.129(3) 0.030(2) -0.0233(19) -0.0231(17)
O9 0.087(3) 0.082(2) 0.084(3) 0.038(2) -0.018(2) -0.063(2)
O8 0.058(2) 0.078(2) 0.130(3) 0.022(2) -0.004(2) -0.051(2)
O3 0.0407(18) 0.098(3) 0.094(3) -0.006(2) 0.0214(18) -0.0183(19)
C39 0.0241(16) 0.0396(19) 0.0331(19) 0.0010(15) -0.0002(13) -0.0161(14)
O11 0.0345(17) 0.184(4) 0.066(2) -0.033(3) 0.0028(16) -0.054(2)
C44 0.0217(16) 0.0386(19) 0.041(2) 0.0002(16) -0.0018(14) -0.0130(14)
C38 0.0327(18) 0.0323(18) 0.0325(19) 0.0008(14) -0.0002(14) -0.0132(14)
C46 0.0241(17) 0.040(2) 0.0348(19) 0.0056(15) -0.0073(14) -0.0072(14)
C42 0.0273(17) 0.0355(19) 0.044(2) 0.0077(16) -0.0045(15) -0.0140(15)
C41 0.0207(16) 0.0382(19) 0.045(2) 0.0083(16) -0.0086(14) -0.0071(14)
N3 0.037(2) 0.070(3) 0.072(3) -0.011(2) -0.0002(18) -0.0045(18)
C32 0.0250(17) 0.039(2) 0.040(2) 0.0086(16) -0.0042(14) -0.0151(15)
C31 0.0268(18) 0.042(2) 0.048(2) 0.0175(17) -0.0102(16) -0.0150(15)
C29 0.0214(17) 0.041(2) 0.055(2) 0.0129(17) -0.0048(15) -0.0149(15)
O12 0.049(2) 0.188(5) 0.063(2) -0.011(3) 0.0070(18) -0.053(3)
C33 0.0291(18) 0.039(2) 0.043(2) 0.0109(16) -0.0045(15) -0.0150(15)
C34 0.0260(18) 0.053(2) 0.040(2) 0.0117(17) -0.0033(15) -0.0178(16)
C28 0.0265(18) 0.041(2) 0.044(2) 0.0099(17) 0.0013(15) -0.0119(15)
C11 0.0278(18) 0.035(2) 0.062(3) 0.0030(18) 0.0030(17) -0.0091(15)
C37 0.046(2) 0.040(2) 0.043(2) 0.0075(17) 0.0002(18) -0.0158(18)
C27 0.0300(19) 0.044(2) 0.049(2) 0.0136(19) 0.0012(18) -0.0099(17)
C36 0.0259(18) 0.050(2) 0.047(2) 0.0220(18) -0.0081(16) -0.0098(16)
C40 0.032(2) 0.067(3) 0.044(2) -0.005(2) 0.0001(17) -0.026(2)
C45 0.0235(18) 0.063(3) 0.044(2) -0.0010(19) 0.0002(16) -0.0180(17)
C14 0.0213(17) 0.042(2) 0.074(3) 0.001(2) 0.0011(18) -0.0070(16)
C35 0.030(2) 0.059(3) 0.053(3) 0.025(2) -0.0040(19) -0.013(2)
C43 0.035(2) 0.059(3) 0.080(3) 0.022(2) 0.0048(19) -0.023(2)
C13 0.034(2) 0.062(3) 0.078(3) -0.006(2) 0.006(2) -0.025(2)
O13 0.145(4) 0.127(4) 0.111(4) 0.029(3) -0.009(3) -0.108(4)
O14 0.101(3) 0.160(4) 0.103(3) 0.093(3) -0.049(3) -0.075(3)
C12 0.034(2) 0.063(3) 0.069(3) -0.002(2) 0.007(2) -0.022(2)
C10 0.034(2) 0.064(3) 0.074(3) -0.007(2) 0.009(2) -0.027(2)
C18 0.039(2) 0.067(3) 0.075(3) 0.016(2) -0.011(2) -0.028(2)
C30 0.031(2) 0.072(3) 0.081(3) 0.010(3) -0.006(2) -0.028(2)
C7 0.048(3) 0.070(3) 0.059(3) -0.008(2) 0.000(2) -0.021(2)
C9 0.048(3) 0.065(3) 0.070(3) -0.008(2) 0.011(2) -0.031(2)
C6 0.050(3) 0.075(3) 0.066(3) -0.021(3) 0.008(2) -0.033(2)
C15 0.061(3) 0.051(3) 0.065(3) -0.003(2) 0.008(2) -0.028(2)
C8 0.058(3) 0.070(3) 0.066(3) 0.000(2) -0.007(2) -0.031(3)
O2 0.069(4) 0.044(3) 0.039(3) 0.013(3) 0.004(3) -0.003(3)
C17 0.043(3) 0.091(4) 0.067(3) 0.011(3) -0.008(2) -0.028(3)
O1 0.038(3) 0.050(3) 0.049(3) 0.013(2) 0.006(2) -0.012(2)
C16 0.078(4) 0.058(3) 0.075(4) -0.013(3) 0.003(3) -0.031(3)
C2 0.058(3) 0.074(4) 0.075(4) -0.022(3) -0.003(3) -0.012(3)
C20 0.049(3) 0.092(4) 0.074(4) -0.045(3) 0.006(3) -0.016(3)
C19 0.063(3) 0.102(4) 0.070(4) -0.033(3) 0.006(3) -0.007(3)
C1 0.109(5) 0.067(4) 0.092(5) -0.011(4) -0.012(4) -0.006(4)
C3 0.064(4) 0.103(5) 0.134(6) -0.061(5) 0.018(4) -0.021(4)
C5 0.083(4) 0.107(5) 0.127(6) -0.043(4) 0.041(4) -0.067(4)
C26 0.059(4) 0.113(5) 0.111(5) -0.045(4) 0.006(3) -0.024(3)
C21 0.102(5) 0.103(5) 0.086(5) -0.040(4) -0.024(4) -0.009(4)
C23 0.076(5) 0.141(7) 0.110(6) -0.052(6) -0.037(4) 0.005(5)
C24 0.062(4) 0.122(6) 0.137(7) -0.071(6) -0.010(4) -0.014(4)
N1 0.192(8) 0.077(4) 0.145(6) -0.004(4) -0.014(5) -0.028(5)
C4 0.089(5) 0.150(7) 0.175(8) -0.100(7) 0.073(5) -0.073(5)
C22 0.120(7) 0.130(7) 0.103(6) -0.040(5) -0.038(5) -0.008(6)
N4 0.139(3) 0.141(3) 0.151(3) -0.0143(19) -0.0076(19) -0.044(2)
O2A 0.065(6) 0.089(8) 0.079(7) 0.063(6) -0.020(5) -0.025(5)
C25 0.082(5) 0.115(6) 0.188(9) -0.053(6) 0.022(5) -0.036(5)
O1A 0.057(5) 0.065(5) 0.095(7) 0.037(5) 0.007(4) -0.031(4)

loop_
_atom_type_symbol
_atom_type_description
_atom_type_scat_dispersion_real
_atom_type_scat_dispersion_imag
_atom_type_scat_source
C C 0.0033 0.0016 'International Tables Vol C Tables 4.2.6.8 and 6.1.1.4'
H H 0.0000 0.0000 'International Tables Vol C Tables 4.2.6.8 and 6.1.1.4'
N N 0.0061 0.0033 'International Tables Vol C Tables 4.2.6.8 and 6.1.1.4'
O O 0.0106 0.0060 'International Tables Vol C Tables 4.2.6.8 and 6.1.1.4'

loop_
_geom_angle_atom_site_label_1
_geom_angle_atom_site_label_2
_geom_angle_atom_site_label_3
_geom_angle
_geom_angle_site_symmetry_1
_geom_angle_site_symmetry_3
_geom_angle_publ_flag
C33 O6 H6 106(4) . . ?
C40 O16 H16A 114(2) . . ?
C13 N2 C9 120.0(4) . . ?
C13 N2 C8 120.6(4) . . ?
C9 N2 C8 119.4(4) . . ?
C30 O7 H7A 113(7) . . ?
C37 O9 H16A 114.9(19) . . ?
C38 C39 C40 128.7(3) . . ?
C41 C39 C38 117.8(3) . . ?
C41 C39 C40 113.5(3) . . ?
C45 O11 H11 122(4) . . ?
C46 C44 C42 118.5(3) . . ?
C46 C44 C45 119.9(3) . . ?
C42 C44 C45 121.3(3) . . ?
C39 C38 C37 126.8(3) . . ?
C46 C38 C39 118.7(3) . . ?
C46 C38 C37 114.5(3) . . ?
C44 C46 C38 122.6(3) . . ?
C44 C46 H46 118.7 . . ?
C38 C46 H46 118.7 . . ?
C44 C42 C41 119.4(3) . . ?
C44 C42 C43 121.4(3) . . ?
C41 C42 C43 119.2(3) . . ?
C39 C41 H41 118.6 . . ?
C42 C41 C39 122.9(3) . . ?
C42 C41 H41 118.6 . . ?
C17 N3 C16 119.8(5) . . ?
C17 N3 C19 120.4(5) . . ?
C16 N3 C19 119.8(5) . . ?
C31 C32 C33 120.7(3) . . ?
C31 C32 C34 119.2(3) . . ?
C34 C32 C33 120.0(3) . . ?
C32 C31 H31 119.1 . . ?
C32 C31 C29 121.9(3) . . ?
C29 C31 H31 119.1 . . ?
C31 C29 C28 118.8(3) . . ?
C31 C29 C30 118.3(3) . . ?
C28 C29 C30 122.8(3) . . ?
O5 C33 O6 123.8(3) . . ?
O5 C33 C32 122.0(3) . . ?
O6 C33 C32 114.1(3) . . ?
C32 C34 C35 124.1(3) . . ?
C36 C34 C32 119.0(3) . . ?
C36 C34 C35 116.8(3) . . ?
C29 C28 C27 125.6(3) . . ?
C36 C28 C29 118.7(3) . . ?
C36 C28 C27 115.6(3) . . ?
C12 C11 C14 121.9(4) . . ?
C12 C11 C10 117.4(4) . . ?
C10 C11 C14 120.7(4) . . ?
O10 C37 O9 121.7(4) . . ?
O10 C37 C38 118.4(3) . . ?
O9 C37 C38 119.7(4) . . ?
O2 C27 C28 119.6(4) . . ?
O2 C27 O1 119.5(4) . . ?
O1 C27 C28 120.1(4) . . ?
O2A C27 C28 118.0(5) . . ?
O2A C27 O1A 123.1(7) . . ?
O1A C27 C28 117.2(5) . . ?
C34 C36 H36 118.9 . . ?
C28 C36 C34 122.3(3) . . ?
C28 C36 H36 118.9 . . ?
O15 C40 O16 120.9(4) . . ?
O15 C40 C39 119.2(4) . . ?
O16 C40 C39 119.8(4) . . ?
O11 C45 C44 114.5(3) . . ?
O12 C45 O11 123.0(4) . . ?
O12 C45 C44 122.4(4) . . ?
C18 C14 C11 121.9(4) . . ?
C15 C14 C11 121.0(4) . . ?
C15 C14 C18 117.0(5) . . ?
O4 C35 C34 115.1(4) . . ?
O3 C35 O4 125.3(4) . . ?
O3 C35 C34 119.3(4) . . ?
O13 C43 C42 123.6(5) . . ?
O13 C43 O14 122.1(5) . . ?
O14 C43 C42 114.2(4) . . ?
N2 C13 H13 119.5 . . ?
N2 C13 C12 120.9(4) . . ?
C12 C13 H13 119.5 . . ?
C43 O14 H14 114(5) . . ?
C11 C12 H12 119.8 . . ?
C13 C12 C11 120.5(4) . . ?
C13 C12 H12 119.8 . . ?
C11 C10 H10 120.0 . . ?
C9 C10 C11 120.1(4) . . ?
C9 C10 H10 120.0 . . ?
C14 C18 H18 119.7 . . ?
C17 C18 C14 120.6(4) . . ?
C17 C18 H18 119.7 . . ?
O7 C30 C29 115.2(4) . . ?
O8 C30 O7 124.0(4) . . ?
O8 C30 C29 120.7(4) . . ?
C6 C7 H7 120.0 . . ?
C6 C7 C2 120.0(5) . . ?
C2 C7 H7 120.0 . . ?
N2 C9 C10 121.1(4) . . ?
N2 C9 H9 119.5 . . ?
C10 C9 H9 119.5 . . ?
C7 C6 C8 120.2(4) . . ?
C5 C6 C7 119.0(5) . . ?
C5 C6 C8 120.7(5) . . ?
C14 C15 H15 120.0 . . ?
C14 C15 C16 120.1(5) . . ?
C16 C15 H15 120.0 . . ?
N2 C8 C6 112.1(4) . . ?
N2 C8 H8A 109.2 . . ?
N2 C8 H8B 109.2 . . ?
C6 C8 H8A 109.2 . . ?
C6 C8 H8B 109.2 . . ?
H8A C8 H8B 107.9 . . ?
N3 C17 C18 121.4(5) . . ?
N3 C17 H17 119.3 . . ?
C18 C17 H17 119.3 . . ?
C27 O1 H1 109.5 . . ?
N3 C16 C15 121.0(5) . . ?
N3 C16 H16 119.5 . . ?
C15 C16 H16 119.5 . . ?
C7 C2 C1 120.7(5) . . ?
C3 C2 C7 120.1(6) . . ?
C3 C2 C1 119.0(6) . . ?
C26 C20 C19 116.6(6) . . ?
C21 C20 C19 122.3(6) . . ?
C21 C20 C26 121.1(6) . . ?
N3 C19 H19A 109.5 . . ?
N3 C19 H19B 109.5 . . ?
C20 C19 N3 110.9(4) . . ?
C20 C19 H19A 109.5 . . ?
C20 C19 H19B 109.5 . . ?
H19A C19 H19B 108.0 . . ?
N1 C1 C2 175.8(8) . . ?
C2 C3 H3 119.8 . . ?
C2 C3 C4 120.4(6) . . ?
C4 C3 H3 119.8 . . ?
C6 C5 H5 119.6 . . ?
C4 C5 C6 120.8(6) . . ?
C4 C5 H5 119.6 . . ?
C20 C26 H26 119.5 . . ?
C24 C26 C20 121.0(8) . . ?
C24 C26 H26 119.5 . . ?
C20 C21 H21 120.6 . . ?
C20 C21 C22 118.8(8) . . ?
C22 C21 H21 120.6 . . ?
C24 C23 H23 118.6 . . ?
C22 C23 H23 118.6 . . ?
C22 C23 C24 122.9(8) . . ?
C26 C24 C23 117.8(8) . . ?
C26 C24 C25 120.8(9) . . ?
C23 C24 C25 121.2(8) . . ?
C3 C4 C5 119.7(6) . . ?
C3 C4 H4 120.2 . . ?
C5 C4 H4 120.2 . . ?
C21 C22 H22 120.8 . . ?
C23 C22 C21 118.3(9) . . ?
C23 C22 H22 120.8 . . ?
N4 C25 C24 169.6(11) . . ?

loop_
_geom_bond_atom_site_label_1
_geom_bond_atom_site_label_2
_geom_bond_distance
_geom_bond_site_symmetry_2
_geom_bond_publ_flag
O5 C33 1.212(4) . ?
O6 C33 1.291(4) . ?
O6 H6 0.88(6) . ?
O4 C35 1.271(6) . ?
O10 C37 1.228(5) . ?
O15 C40 1.214(5) . ?
O16 C40 1.274(5) . ?
O16 H16A 1.04(5) . ?
N2 C13 1.342(6) . ?
N2 C9 1.346(5) . ?
N2 C8 1.494(6) . ?
O7 C30 1.292(6) . ?
O7 H7A 0.84(2) . ?
O9 C37 1.266(5) . ?
O9 H16A 1.34(5) . ?
O8 C30 1.233(5) . ?
O3 C35 1.223(6) . ?
C39 C38 1.412(5) . ?
C39 C41 1.387(5) . ?
C39 C40 1.528(5) . ?
O11 C45 1.267(5) . ?
O11 H11 1.00(7) . ?
C44 C46 1.385(5) . ?
C44 C42 1.386(5) . ?
C44 C45 1.500(5) . ?
C38 C46 1.392(5) . ?
C38 C37 1.517(5) . ?
C46 H46 0.9300 . ?
C42 C41 1.386(5) . ?
C42 C43 1.504(5) . ?
C41 H41 0.9300 . ?
N3 C17 1.325(6) . ?
N3 C16 1.334(7) . ?
N3 C19 1.501(7) . ?
C32 C31 1.387(5) . ?
C32 C33 1.499(5) . ?
C32 C34 1.394(5) . ?
C31 H31 0.9300 . ?
C31 C29 1.392(5) . ?
C29 C28 1.408(5) . ?
C29 C30 1.500(5) . ?
O12 C45 1.202(5) . ?
C34 C36 1.388(5) . ?
C34 C35 1.524(5) . ?
C28 C27 1.513(5) . ?
C28 C36 1.383(5) . ?
C11 C14 1.472(6) . ?
C11 C12 1.387(5) . ?
C11 C10 1.393(6) . ?
C27 O2 1.206(7) . ?
C27 O1 1.316(6) . ?
C27 O2A 1.172(10) . ?
C27 O1A 1.314(9) . ?
C36 H36 0.9300 . ?
C14 C18 1.387(6) . ?
C14 C15 1.374(6) . ?
C43 O13 1.167(6) . ?
C43 O14 1.295(7) . ?
C13 H13 0.9300 . ?
C13 C12 1.356(7) . ?
O14 H14 0.86(2) . ?
C12 H12 0.9300 . ?
C10 H10 0.9300 . ?
C10 C9 1.357(7) . ?
C18 H18 0.9300 . ?
C18 C17 1.355(7) . ?
C7 H7 0.9300 . ?
C7 C6 1.386(7) . ?
C7 C2 1.392(7) . ?
C9 H9 0.9300 . ?
C6 C8 1.508(7) . ?
C6 C5 1.382(7) . ?
C15 H15 0.9300 . ?
C15 C16 1.376(7) . ?
C8 H8A 0.9700 . ?
C8 H8B 0.9700 . ?
C17 H17 0.9300 . ?
O1 H1 0.8200 . ?
C16 H16 0.9300 . ?
C2 C1 1.443(9) . ?
C2 C3 1.364(8) . ?
C20 C19 1.488(8) . ?
C20 C26 1.394(8) . ?
C20 C21 1.335(9) . ?
C19 H19A 0.9700 . ?
C19 H19B 0.9700 . ?
C1 N1 1.143(9) . ?
C3 H3 0.9300 . ?
C3 C4 1.379(11) . ?
C5 H5 0.9300 . ?
C5 C4 1.381(10) . ?
C26 H26 0.9300 . ?
C26 C24 1.361(9) . ?
C21 H21 0.9300 . ?
C21 C22 1.433(10) . ?
C23 H23 0.9300 . ?
C23 C24 1.375(12) . ?
C23 C22 1.355(13) . ?
C24 C25 1.448(11) . ?
C4 H4 0.9300 . ?
C22 H22 0.9300 . ?
N4 C25 1.209(10) . ?

loop_
_geom_hbond_atom_site_label_D
_geom_hbond_atom_site_label_H
_geom_hbond_atom_site_label_A
_geom_hbond_distance_DH
_geom_hbond_distance_HA
_geom_hbond_distance_DA
_geom_hbond_angle_DHA
_geom_hbond_site_symmetry_A
_geom_hbond_publ_flag
C13 H13 O5 0.93 2.34 3.175(5) 148.6 2_766 yes
C13 H13 O1 0.93 2.63 3.201(6) 120.1 1_655 yes
C12 H12 O1 0.93 2.55 3.161(6) 123.5 1_655 yes
C12 H12 O1A 0.93 2.24 3.143(9) 163.3 1_655 yes
C10 H10 O13 0.93 2.16 3.088(6) 173.1 1_546 yes
C18 H18 O8 0.93 2.23 3.120(5) 159.6 1_655 yes
C7 H7 O5 0.93 2.57 3.402(6) 149.3 2_766 yes
C7 H7 O3 0.93 2.58 3.313(6) 135.9 2_766 yes
C9 H9 O9 0.93 2.31 3.220(6) 165.2 2_666 yes
C15 H15 O12 0.93 2.42 3.332(6) 165.5 1_546 yes
C15 H15 O13 0.93 2.75 3.380(7) 126.0 1_546 yes
C8 H8A O5 0.97 2.59 3.389(5) 139.3 2_766 yes
C17 H17 O3 0.93 2.42 3.043(7) 124.1 . yes
O1 H1 O4 0.82 1.62 2.373(6) 151.7 2_666 yes
C16 H16 N4 0.93 2.35 3.219(10) 156.0 2_656 yes
C5 H5 O9 0.93 2.59 3.351(6) 139.6 2_666 yes
O16 H16A O9 1.04(5) 1.34(5) 2.364(5) 168(4) . yes
O6 H6 O10 0.88(6) 1.76(6) 2.627(4) 170(6) . yes
O11 H11 O15 1.00(7) 1.72(7) 2.704(4) 168(6) 1_655 yes
O11 H11 O16 1.00(7) 2.52(7) 3.152(5) 121(5) 1_655 yes
O14 H14 O2 0.86(2) 1.79(2) 2.649(6) 177(7) 1_564 yes
O14 H14 O1 0.86(2) 2.54(6) 3.093(7) 123(5) 1_564 yes
O14 H14 O2A 0.86(2) 2.03(4) 2.797(10) 148(6) 1_564 yes
O14 H14 O1A 0.86(2) 2.36(5) 3.009(9) 133(6) 1_564 yes
O7 H7A O4 0.84(2) 1.91(5) 2.678(4) 152(9) 1_455 yes

loop_
_geom_torsion_atom_site_label_1
_geom_torsion_atom_site_label_2
_geom_torsion_atom_site_label_3
_geom_torsion_atom_site_label_4
_geom_torsion
_geom_torsion_site_symmetry_1
_geom_torsion_site_symmetry_2
_geom_torsion_site_symmetry_3
_geom_torsion_site_symmetry_4
_geom_torsion_publ_flag
N2 C13 C12 C11 -0.2(7) . . . . ?
C39 C38 C46 C44 -2.9(6) . . . . ?
C39 C38 C37 O10 -169.8(4) . . . . ?
C39 C38 C37 O9 15.1(6) . . . . ?
C44 C42 C41 C39 -2.1(6) . . . . ?
C44 C42 C43 O13 -40.3(8) . . . . ?
C44 C42 C43 O14 141.2(5) . . . . ?
C38 C39 C41 C42 0.0(6) . . . . ?
C38 C39 C40 O15 169.0(4) . . . . ?
C38 C39 C40 O16 -14.6(6) . . . . ?
C46 C44 C42 C41 1.6(6) . . . . ?
C46 C44 C42 C43 -179.4(4) . . . . ?
C46 C44 C45 O11 -59.0(6) . . . . ?
C46 C44 C45 O12 124.2(5) . . . . ?
C46 C38 C37 O10 11.5(6) . . . . ?
C46 C38 C37 O9 -163.5(4) . . . . ?
C42 C44 C46 C38 0.9(6) . . . . ?
C42 C44 C45 O11 126.3(5) . . . . ?
C42 C44 C45 O12 -50.5(6) . . . . ?
C41 C39 C38 C46 2.4(5) . . . . ?
C41 C39 C38 C37 -176.1(4) . . . . ?
C41 C39 C40 O15 -11.9(6) . . . . ?
C41 C39 C40 O16 164.4(4) . . . . ?
C41 C42 C43 O13 138.7(6) . . . . ?
C41 C42 C43 O14 -39.8(7) . . . . ?
C32 C31 C29 C28 0.8(6) . . . . ?
C32 C31 C29 C30 -176.2(4) . . . . ?
C32 C34 C36 C28 0.5(7) . . . . ?
C32 C34 C35 O4 94.2(5) . . . . ?
C32 C34 C35 O3 -92.0(5) . . . . ?
C31 C32 C33 O5 179.3(4) . . . . ?
C31 C32 C33 O6 -4.4(6) . . . . ?
C31 C32 C34 C36 1.0(6) . . . . ?
C31 C32 C34 C35 176.1(4) . . . . ?
C31 C29 C28 C27 -177.8(4) . . . . ?
C31 C29 C28 C36 0.7(6) . . . . ?
C31 C29 C30 O7 -23.1(7) . . . . ?
C31 C29 C30 O8 155.3(5) . . . . ?
C29 C28 C27 O2 126.4(6) . . . . ?
C29 C28 C27 O1 -63.8(6) . . . . ?
C29 C28 C27 O2A -166.6(9) . . . . ?
C29 C28 C27 O1A 28.0(8) . . . . ?
C29 C28 C36 C34 -1.3(7) . . . . ?
C33 C32 C31 C29 178.2(4) . . . . ?
C33 C32 C34 C36 -178.9(4) . . . . ?
C33 C32 C34 C35 -3.8(6) . . . . ?
C34 C32 C31 C29 -1.7(6) . . . . ?
C34 C32 C33 O5 -0.7(6) . . . . ?
C34 C32 C33 O6 175.5(4) . . . . ?
C28 C29 C30 O7 160.0(5) . . . . ?
C28 C29 C30 O8 -21.7(8) . . . . ?
C11 C14 C18 C17 178.6(4) . . . . ?
C11 C14 C15 C16 -178.5(4) . . . . ?
C11 C10 C9 N2 -0.6(7) . . . . ?
C37 C38 C46 C44 175.8(4) . . . . ?
C27 C28 C36 C34 177.3(4) . . . . ?
C36 C34 C35 O4 -90.6(5) . . . . ?
C36 C34 C35 O3 83.2(5) . . . . ?
C36 C28 C27 O2 -52.1(7) . . . . ?
C36 C28 C27 O1 117.7(5) . . . . ?
C36 C28 C27 O2A 14.9(10) . . . . ?
C36 C28 C27 O1A -150.5(6) . . . . ?
C40 C39 C38 C46 -178.5(4) . . . . ?
C40 C39 C38 C37 2.9(6) . . . . ?
C40 C39 C41 C42 -179.2(4) . . . . ?
C45 C44 C46 C38 -173.9(4) . . . . ?
C45 C44 C42 C41 176.4(4) . . . . ?
C45 C44 C42 C43 -4.6(6) . . . . ?
C14 C11 C12 C13 -179.1(4) . . . . ?
C14 C11 C10 C9 179.5(4) . . . . ?
C14 C18 C17 N3 0.3(7) . . . . ?
C14 C15 C16 N3 -0.4(8) . . . . ?
C35 C34 C36 C28 -175.0(4) . . . . ?
C43 C42 C41 C39 178.9(4) . . . . ?
C13 N2 C9 C10 0.9(7) . . . . ?
C13 N2 C8 C6 112.5(5) . . . . ?
C12 C11 C14 C18 -37.9(6) . . . . ?
C12 C11 C14 C15 141.4(4) . . . . ?
C12 C11 C10 C9 -0.2(6) . . . . ?
C10 C11 C14 C18 142.5(4) . . . . ?
C10 C11 C14 C15 -38.3(6) . . . . ?
C10 C11 C12 C13 0.6(6) . . . . ?
C18 C14 C15 C16 0.8(7) . . . . ?
C30 C29 C28 C27 -0.9(7) . . . . ?
C30 C29 C28 C36 177.6(4) . . . . ?
C7 C6 C8 N2 -84.4(5) . . . . ?
C7 C6 C5 C4 3.0(10) . . . . ?
C7 C2 C3 C4 -0.1(10) . . . . ?
C9 N2 C13 C12 -0.5(7) . . . . ?
C9 N2 C8 C6 -67.1(5) . . . . ?
C6 C7 C2 C1 177.1(5) . . . . ?
C6 C7 C2 C3 1.9(8) . . . . ?
C6 C5 C4 C3 -1.2(13) . . . . ?
C15 C14 C18 C17 -0.7(6) . . . . ?
C8 N2 C13 C12 179.9(4) . . . . ?
C8 N2 C9 C10 -179.5(4) . . . . ?
C8 C6 C5 C4 179.3(7) . . . . ?
C17 N3 C16 C15 0.0(8) . . . . ?
C17 N3 C19 C20 -97.4(6) . . . . ?
C16 N3 C17 C18 0.1(7) . . . . ?
C16 N3 C19 C20 80.3(7) . . . . ?
C2 C7 C6 C8 -179.6(5) . . . . ?
C2 C7 C6 C5 -3.3(8) . . . . ?
C2 C3 C4 C5 -0.3(13) . . . . ?
C20 C26 C24 C23 1.5(10) . . . . ?
C20 C26 C24 C25 -174.2(6) . . . . ?
C20 C21 C22 C23 3.8(10) . . . . ?
C19 N3 C17 C18 177.8(5) . . . . ?
C19 N3 C16 C15 -177.8(5) . . . . ?
C19 C20 C26 C24 178.7(5) . . . . ?
C19 C20 C21 C22 178.7(5) . . . . ?
C1 C2 C3 C4 -175.3(7) . . . . ?
C5 C6 C8 N2 99.4(6) . . . . ?
C26 C20 C19 N3 -82.9(6) . . . . ?
C26 C20 C21 C22 -2.1(9) . . . . ?
C26 C24 C25 N4 31(5) . . . . ?
C21 C20 C19 N3 96.3(6) . . . . ?
C21 C20 C26 C24 -0.5(9) . . . . ?
C23 C24 C25 N4 -145(5) . . . . ?
C24 C23 C22 C21 -2.9(12) . . . . ?
C22 C23 C24 C26 0.2(11) . . . . ?
C22 C23 C24 C25 176.0(7) . . . . ?
